data_2229116
loop_
_publ_author_name
'Ikmal Hisham, Nurul Azimah'
'Suleiman Gwaram, Nura'
'Khaledi, Hamid'
'Mohd Ali, Hapipah'

_publ_section_title
;
 Dichlorido{<i>N</i>,<i>N</i>-dimethyl-<i>N</i>'-[1-(2-pyridyl)ethylidene]ethane-1,2-diamine-\k^3^<i>N</i>,<i>N</i>',<i>N</i>''}manganese(II)
;
_journal_coeditor_code IS2666
_journal_issue 2
_journal_name_full 'Acta Crystallographica Section E'
_journal_page_first m229
_journal_paper_doi 10.1107/S1600536811002030
_journal_volume 67
_journal_year 2011
_chemical_formula_iupac '[Mn Cl2 (C11 H17 N3)]'
_chemical_formula_moiety 'C11 H17 Cl2 Mn N3'
_chemical_formula_sum 'C11 H17 Cl2 Mn N3'
_chemical_formula_weight 317.12
_chemical_name_systematic
;
Dichlorido{<i>N</i>,<i>N</i>-dimethyl-<i>N</i>'-[1-(2-
pyridyl)ethylidene]ethane-1,2-diamine-
\k^3^<i>N</i>,<i>N</i>',<i>N</i>"}manganese(II)
;
_space_group_IT_number 14
_symmetry_cell_setting monoclinic
_symmetry_space_group_name_Hall '-P 2ybc'
_symmetry_space_group_name_H-M 'P 1 21/c 1'
_atom_sites_solution_hydrogens geom
_atom_sites_solution_primary direct
_atom_sites_solution_secondary difmap
_audit_creation_method SHELXL-97
_cell_angle_alpha 90.00
_cell_angle_beta 124.592(3)
_cell_angle_gamma 90.00
_cell_formula_units_Z 8
_cell_length_a 17.6157(8)
_cell_length_b 9.9269(4)
_cell_length_c 20.4710(8)
_cell_measurement_reflns_used 7274
_cell_measurement_temperature 100(2)
_cell_measurement_theta_max 29.59
_cell_measurement_theta_min 2.38
_cell_volume 2946.9(2)
_computing_cell_refinement 'SAINT (Bruker, 2007)'
_computing_data_collection 'APEX2 (Bruker, 2007)'
_computing_data_reduction 'SAINT (Bruker, 2007)'
_computing_molecular_graphics 'X-SEED (Barbour, 2001)'
_computing_publication_material 'SHELXL97 (Sheldrick, 2008) and publCIF (Westrip, 2010)'
_computing_structure_refinement 'SHELXL97 (Sheldrick, 2008)'
_computing_structure_solution 'SHELXS97 (Sheldrick, 2008)'
_diffrn_ambient_temperature 100(2)
_diffrn_measured_fraction_theta_full 0.999
_diffrn_measured_fraction_theta_max 0.999
_diffrn_measurement_device_type 'Bruker APEXII CCD'
_diffrn_measurement_method '\f and \w'
_diffrn_radiation_monochromator graphite
_diffrn_radiation_source 'fine-focus sealed tube'
_diffrn_radiation_type MoK\a
_diffrn_radiation_wavelength 0.71073
_diffrn_reflns_av_R_equivalents 0.0428
_diffrn_reflns_av_sigmaI/netI 0.0324
_diffrn_reflns_limit_h_max 22
_diffrn_reflns_limit_h_min -22
_diffrn_reflns_limit_k_max 12
_diffrn_reflns_limit_k_min -12
_diffrn_reflns_limit_l_max 24
_diffrn_reflns_limit_l_min -26
_diffrn_reflns_number 26611
_diffrn_reflns_theta_full 27.00
_diffrn_reflns_theta_max 27.00
_diffrn_reflns_theta_min 1.99
_exptl_absorpt_coefficient_mu 1.241
_exptl_absorpt_correction_T_max 0.8965
_exptl_absorpt_correction_T_min 0.7984
_exptl_absorpt_correction_type multi-scan
_exptl_absorpt_process_details '(<i>SADABS</i>; Sheldrick, 1996)'
_exptl_crystal_colour brown
_exptl_crystal_density_diffrn 1.430
_exptl_crystal_density_method 'not measured'
_exptl_crystal_description block
_exptl_crystal_F_000 1304
_exptl_crystal_size_max 0.19
_exptl_crystal_size_mid 0.13
_exptl_crystal_size_min 0.09
_refine_diff_density_max 0.321
_refine_diff_density_min -0.315
_refine_ls_extinction_method none
_refine_ls_goodness_of_fit_ref 1.016
_refine_ls_hydrogen_treatment constr
_refine_ls_matrix_type full
_refine_ls_number_parameters 313
_refine_ls_number_reflns 6426
_refine_ls_number_restraints 0
_refine_ls_restrained_S_all 1.016
_refine_ls_R_factor_all 0.0381
_refine_ls_R_factor_gt 0.0270
_refine_ls_shift/su_max 0.004
_refine_ls_shift/su_mean 0.000
_refine_ls_structure_factor_coef Fsqd
_refine_ls_weighting_details 'calc w=1/[\s^2^(Fo^2^)+(0.0284P)^2^+0.6990P] where P=(Fo^2^+2Fc^2^)/3'
_refine_ls_weighting_scheme calc
_refine_ls_wR_factor_gt 0.0587
_refine_ls_wR_factor_ref 0.0629
_reflns_number_gt 5326
_reflns_number_total 6426
_reflns_threshold_expression I>2sigma(I)
_cod_data_source_file is2666.cif
_cod_data_source_block I
_cod_original_sg_symbol_H-M 'P 21/c'
_cod_database_code 2229116
_cod_database_fobs_code 2229116

loop_
_symmetry_equiv_pos_as_xyz
'x, y, z'
'-x, y+1/2, -z+1/2'
'-x, -y, -z'
'x, -y-1/2, z-1/2'

loop_
_atom_site_type_symbol
_atom_site_label
_atom_site_fract_x
_atom_site_fract_y
_atom_site_fract_z
_atom_site_U_iso_or_equiv
_atom_site_adp_type
_atom_site_calc_flag
_atom_site_refinement_flags
_atom_site_occupancy
_atom_site_disorder_assembly
_atom_site_disorder_group
Mn Mn1 1.124031(16) 0.97384(3) 0.858429(14) 0.01582(7) Uani d . 1 . .
Cl Cl1 1.23612(3) 0.80041(5) 0.91747(2) 0.02316(10) Uani d . 1 . .
Cl Cl2 1.15773(3) 1.20051(5) 0.90329(2) 0.02196(10) Uani d . 1 . .
N N1 1.04215(9) 0.90231(15) 0.90492(8) 0.0168(3) Uani d . 1 . .
N N2 0.97678(9) 0.99030(14) 0.76157(8) 0.0160(3) Uani d . 1 . .
N N3 1.12012(10) 0.99132(15) 0.74495(9) 0.0197(3) Uani d . 1 . .
C C1 1.07802(12) 0.85447(19) 0.97795(10) 0.0216(4) Uani d . 1 . .
H H1 1.1430 0.8435 1.0125 0.026 Uiso calc R 1 . .
C C2 1.02463(13) 0.8203(2) 1.00538(10) 0.0242(4) Uani d . 1 . .
H H2 1.0526 0.7877 1.0579 0.029 Uiso calc R 1 . .
C C3 0.93044(12) 0.83419(19) 0.95525(10) 0.0234(4) Uani d . 1 . .
H H3 0.8922 0.8111 0.9726 0.028 Uiso calc R 1 . .
C C4 0.89186(12) 0.88283(19) 0.87851(10) 0.0200(4) Uani d . 1 . .
H H4 0.8270 0.8929 0.8427 0.024 Uiso calc R 1 . .
C C5 0.94953(11) 0.91610(18) 0.85543(9) 0.0156(3) Uani d . 1 . .
C C6 0.91493(11) 0.96556(17) 0.77415(9) 0.0153(3) Uani d . 1 . .
C C7 0.81348(11) 0.98027(19) 0.71441(10) 0.0213(4) Uani d . 1 . .
H H7A 0.8021 1.0261 0.6672 0.032 Uiso calc R 1 . .
H H7B 0.7871 1.0334 0.7373 0.032 Uiso calc R 1 . .
H H7C 0.7847 0.8910 0.6995 0.032 Uiso calc R 1 . .
C C8 0.95400(11) 1.03545(19) 0.68423(10) 0.0188(4) Uani d . 1 . .
H H8A 0.9082 1.1093 0.6636 0.023 Uiso calc R 1 . .
H H8B 0.9274 0.9602 0.6457 0.023 Uiso calc R 1 . .
C C9 1.04255(12) 1.08444(19) 0.69561(10) 0.0199(4) Uani d . 1 . .
H H9A 1.0325 1.0940 0.6431 0.024 Uiso calc R 1 . .
H H9B 1.0585 1.1743 0.7211 0.024 Uiso calc R 1 . .
C C10 1.20578(13) 1.0510(2) 0.76109(12) 0.0322(5) Uani d . 1 . .
H H10A 1.1994 1.0662 0.7109 0.048 Uiso calc R 1 . .
H H10B 1.2574 0.9895 0.7944 0.048 Uiso calc R 1 . .
H H10C 1.2175 1.1371 0.7888 0.048 Uiso calc R 1 . .
C C11 1.10379(13) 0.8605(2) 0.70528(11) 0.0289(4) Uani d . 1 . .
H H11A 1.0482 0.8191 0.6965 0.043 Uiso calc R 1 . .
H H11B 1.1568 0.8013 0.7387 0.043 Uiso calc R 1 . .
H H11C 1.0955 0.8740 0.6542 0.043 Uiso calc R 1 . .
Mn Mn2 0.399031(16) 0.52217(3) 0.750325(14) 0.01472(7) Uani d . 1 . .
Cl Cl3 0.27334(3) 0.67387(4) 0.68459(2) 0.01975(9) Uani d . 1 . .
Cl Cl4 0.35006(3) 0.30314(4) 0.75588(2) 0.01934(9) Uani d . 1 . .
N N4 0.46738(9) 0.59908(15) 0.87463(8) 0.0169(3) Uani d . 1 . .
N N5 0.55015(9) 0.51120(14) 0.80993(8) 0.0169(3) Uani d . 1 . .
N N6 0.41710(9) 0.49145(14) 0.65054(8) 0.0168(3) Uani d . 1 . .
C C12 0.42304(12) 0.65017(19) 0.90427(10) 0.0207(4) Uani d . 1 . .
H H12 0.3578 0.6583 0.8703 0.025 Uiso calc R 1 . .
C C13 0.46790(13) 0.6921(2) 0.98259(10) 0.0257(4) Uani d . 1 . .
H H13 0.4340 0.7269 1.0020 0.031 Uiso calc R 1 . .
C C14 0.56266(13) 0.6821(2) 1.03155(10) 0.0272(4) Uani d . 1 . .
H H14 0.5952 0.7099 1.0854 0.033 Uiso calc R 1 . .
C C15 0.60977(12) 0.6307(2) 1.00105(10) 0.0238(4) Uani d . 1 . .
H H15 0.6751 0.6240 1.0337 0.029 Uiso calc R 1 . .
C C16 0.56054(11) 0.58944(18) 0.92261(10) 0.0178(4) Uani d . 1 . .
C C17 0.60500(11) 0.53567(18) 0.88397(10) 0.0182(4) Uani d . 1 . .
C C18 0.70730(12) 0.5158(2) 0.93333(11) 0.0286(4) Uani d . 1 . .
H H18A 0.7239 0.4444 0.9723 0.043 Uiso calc R 1 . .
H H18B 0.7378 0.5999 0.9610 0.043 Uiso calc R 1 . .
H H18C 0.7272 0.4901 0.8990 0.043 Uiso calc R 1 . .
C C19 0.58162(11) 0.46412(18) 0.76133(10) 0.0190(4) Uani d . 1 . .
H H19A 0.6300 0.3947 0.7904 0.023 Uiso calc R 1 . .
H H19B 0.6079 0.5401 0.7490 0.023 Uiso calc R 1 . .
C C20 0.49955(11) 0.40536(19) 0.68527(10) 0.0198(4) Uani d . 1 . .
H H20A 0.5155 0.3942 0.6464 0.024 Uiso calc R 1 . .
H H20B 0.4855 0.3151 0.6964 0.024 Uiso calc R 1 . .
C C21 0.33693(12) 0.4222(2) 0.58233(10) 0.0240(4) Uani d . 1 . .
H H21A 0.2820 0.4788 0.5603 0.036 Uiso calc R 1 . .
H H21B 0.3270 0.3361 0.5998 0.036 Uiso calc R 1 . .
H H21C 0.3485 0.4059 0.5415 0.036 Uiso calc R 1 . .
C C22 0.43085(12) 0.62049(19) 0.62313(10) 0.0235(4) Uani d . 1 . .
H H22A 0.4458 0.6033 0.5845 0.035 Uiso calc R 1 . .
H H22B 0.4817 0.6699 0.6685 0.035 Uiso calc R 1 . .
H H22C 0.3743 0.6742 0.5982 0.035 Uiso calc R 1 . .

loop_
_atom_site_aniso_label
_atom_site_aniso_U_11
_atom_site_aniso_U_22
_atom_site_aniso_U_33
_atom_site_aniso_U_12
_atom_site_aniso_U_13
_atom_site_aniso_U_23
Mn1 0.01282(12) 0.01482(15) 0.01788(13) -0.00021(10) 0.00756(10) -0.00039(10)
Cl1 0.0172(2) 0.0201(3) 0.0250(2) 0.00366(17) 0.00763(17) -0.00099(18)
Cl2 0.0208(2) 0.0159(2) 0.0226(2) -0.00041(17) 0.00844(17) -0.00178(17)
N1 0.0158(7) 0.0151(9) 0.0162(7) 0.0004(6) 0.0071(6) 0.0001(6)
N2 0.0165(7) 0.0143(8) 0.0165(7) -0.0002(6) 0.0090(6) 0.0007(6)
N3 0.0177(7) 0.0193(9) 0.0244(8) -0.0016(6) 0.0133(6) -0.0015(6)
C1 0.0190(8) 0.0213(11) 0.0185(8) 0.0008(7) 0.0071(7) 0.0017(7)
C2 0.0292(9) 0.0224(11) 0.0187(9) -0.0008(8) 0.0122(8) 0.0030(8)
C3 0.0296(9) 0.0216(11) 0.0263(9) -0.0020(8) 0.0202(8) 0.0005(8)
C4 0.0187(8) 0.0192(11) 0.0217(9) -0.0001(7) 0.0113(7) -0.0018(7)
C5 0.0166(8) 0.0115(9) 0.0170(8) 0.0003(6) 0.0085(7) -0.0011(7)
C6 0.0151(8) 0.0116(9) 0.0185(8) 0.0006(6) 0.0092(7) -0.0011(7)
C7 0.0152(8) 0.0259(11) 0.0199(9) 0.0009(7) 0.0083(7) 0.0019(7)
C8 0.0194(8) 0.0202(11) 0.0165(8) 0.0016(7) 0.0099(7) 0.0023(7)
C9 0.0253(9) 0.0161(10) 0.0215(9) -0.0013(7) 0.0152(7) 0.0013(7)
C10 0.0257(10) 0.0407(14) 0.0371(11) -0.0042(9) 0.0221(9) 0.0018(9)
C11 0.0342(11) 0.0244(12) 0.0302(10) 0.0037(8) 0.0195(9) -0.0055(8)
Mn2 0.01270(12) 0.01534(15) 0.01475(13) -0.00070(10) 0.00696(10) -0.00102(10)
Cl3 0.01567(18) 0.0178(2) 0.0222(2) 0.00130(16) 0.00860(16) 0.00015(17)
Cl4 0.01727(19) 0.0164(2) 0.0241(2) 0.00004(16) 0.01153(17) 0.00154(17)
N4 0.0164(7) 0.0160(9) 0.0176(7) -0.0028(6) 0.0092(6) -0.0010(6)
N5 0.0157(7) 0.0154(9) 0.0195(7) 0.0004(6) 0.0099(6) 0.0007(6)
N6 0.0171(7) 0.0153(9) 0.0166(7) -0.0017(6) 0.0087(6) -0.0009(6)
C12 0.0203(8) 0.0191(11) 0.0250(9) -0.0040(7) 0.0143(7) -0.0020(7)
C13 0.0324(10) 0.0259(12) 0.0254(9) -0.0054(8) 0.0204(8) -0.0064(8)
C14 0.0340(10) 0.0276(12) 0.0173(9) -0.0093(8) 0.0129(8) -0.0057(8)
C15 0.0210(9) 0.0251(12) 0.0182(9) -0.0038(8) 0.0069(7) -0.0002(7)
C16 0.0180(8) 0.0148(10) 0.0176(8) -0.0013(7) 0.0083(7) 0.0026(7)
C17 0.0159(8) 0.0141(10) 0.0209(8) -0.0006(7) 0.0082(7) 0.0023(7)
C18 0.0160(9) 0.0335(13) 0.0261(10) 0.0028(8) 0.0059(8) -0.0031(8)
C19 0.0176(8) 0.0182(10) 0.0236(9) 0.0024(7) 0.0131(7) 0.0008(7)
C20 0.0242(9) 0.0167(10) 0.0233(9) 0.0013(7) 0.0163(8) -0.0011(7)
C21 0.0228(9) 0.0267(12) 0.0187(9) -0.0051(8) 0.0095(7) -0.0049(8)
C22 0.0246(9) 0.0217(11) 0.0238(9) -0.0004(8) 0.0135(8) 0.0043(8)

loop_
_atom_type_symbol
_atom_type_description
_atom_type_scat_dispersion_real
_atom_type_scat_dispersion_imag
_atom_type_scat_source
C C 0.0033 0.0016 'International Tables Vol C Tables 4.2.6.8 and 6.1.1.4'
H H 0.0000 0.0000 'International Tables Vol C Tables 4.2.6.8 and 6.1.1.4'
Cl Cl 0.1484 0.1585 'International Tables Vol C Tables 4.2.6.8 and 6.1.1.4'
Mn Mn 0.3368 0.7283 'International Tables Vol C Tables 4.2.6.8 and 6.1.1.4'
N N 0.0061 0.0033 'International Tables Vol C Tables 4.2.6.8 and 6.1.1.4'

loop_
_geom_angle_atom_site_label_1
_geom_angle_atom_site_label_2
_geom_angle_atom_site_label_3
_geom_angle_site_symmetry_1
_geom_angle_site_symmetry_3
_geom_angle
_geom_angle_publ_flag
N2 Mn1 N1 . . 72.15(5) ?
N2 Mn1 N3 . . 74.89(5) ?
N1 Mn1 N3 . . 142.78(5) ?
N2 Mn1 Cl1 . . 136.71(4) ?
N1 Mn1 Cl1 . . 95.96(4) ?
N3 Mn1 Cl1 . . 96.25(4) ?
N2 Mn1 Cl2 . . 100.72(4) ?
N1 Mn1 Cl2 . . 102.43(4) ?
N3 Mn1 Cl2 . . 100.22(4) ?
Cl1 Mn1 Cl2 . . 122.565(18) ?
C1 N1 C5 . . 118.48(14) ?
C1 N1 Mn1 . . 125.20(11) ?
C5 N1 Mn1 . . 116.24(11) ?
C6 N2 C8 . . 122.33(14) ?
C6 N2 Mn1 . . 120.52(11) ?
C8 N2 Mn1 . . 117.11(10) ?
C11 N3 C10 . . 109.47(15) ?
C11 N3 C9 . . 111.13(14) ?
C10 N3 C9 . . 109.52(14) ?
C11 N3 Mn1 . . 112.15(11) ?
C10 N3 Mn1 . . 111.44(11) ?
C9 N3 Mn1 . . 102.98(10) ?
N1 C1 C2 . . 122.84(16) ?
N1 C1 H1 . . 118.6 ?
C2 C1 H1 . . 118.6 ?
C3 C2 C1 . . 118.86(16) ?
C3 C2 H2 . . 120.6 ?
C1 C2 H2 . . 120.6 ?
C2 C3 C4 . . 118.98(16) ?
C2 C3 H3 . . 120.5 ?
C4 C3 H3 . . 120.5 ?
C5 C4 C3 . . 118.98(15) ?
C5 C4 H4 . . 120.5 ?
C3 C4 H4 . . 120.5 ?
N1 C5 C4 . . 121.86(15) ?
N1 C5 C6 . . 115.07(14) ?
C4 C5 C6 . . 123.05(14) ?
N2 C6 C7 . . 125.25(15) ?
N2 C6 C5 . . 115.62(14) ?
C7 C6 C5 . . 119.12(14) ?
C6 C7 H7A . . 109.5 ?
C6 C7 H7B . . 109.5 ?
H7A C7 H7B . . 109.5 ?
C6 C7 H7C . . 109.5 ?
H7A C7 H7C . . 109.5 ?
H7B C7 H7C . . 109.5 ?
N2 C8 C9 . . 107.72(13) ?
N2 C8 H8A . . 110.2 ?
C9 C8 H8A . . 110.2 ?
N2 C8 H8B . . 110.2 ?
C9 C8 H8B . . 110.2 ?
H8A C8 H8B . . 108.5 ?
N3 C9 C8 . . 112.06(14) ?
N3 C9 H9A . . 109.2 ?
C8 C9 H9A . . 109.2 ?
N3 C9 H9B . . 109.2 ?
C8 C9 H9B . . 109.2 ?
H9A C9 H9B . . 107.9 ?
N3 C10 H10A . . 109.5 ?
N3 C10 H10B . . 109.5 ?
H10A C10 H10B . . 109.5 ?
N3 C10 H10C . . 109.5 ?
H10A C10 H10C . . 109.5 ?
H10B C10 H10C . . 109.5 ?
N3 C11 H11A . . 109.5 ?
N3 C11 H11B . . 109.5 ?
H11A C11 H11B . . 109.5 ?
N3 C11 H11C . . 109.5 ?
H11A C11 H11C . . 109.5 ?
H11B C11 H11C . . 109.5 ?
N5 Mn2 N4 . . 71.84(5) ?
N5 Mn2 N6 . . 75.47(5) ?
N4 Mn2 N6 . . 144.23(5) ?
N5 Mn2 Cl4 . . 106.59(4) ?
N4 Mn2 Cl4 . . 103.53(4) ?
N6 Mn2 Cl4 . . 99.31(4) ?
N5 Mn2 Cl3 . . 142.11(4) ?
N4 Mn2 Cl3 . . 98.91(4) ?
N6 Mn2 Cl3 . . 97.95(4) ?
Cl4 Mn2 Cl3 . . 111.302(17) ?
C12 N4 C16 . . 118.60(14) ?
C12 N4 Mn2 . . 124.80(11) ?
C16 N4 Mn2 . . 116.58(11) ?
C17 N5 C19 . . 123.01(14) ?
C17 N5 Mn2 . . 120.56(11) ?
C19 N5 Mn2 . . 116.24(10) ?
C22 N6 C20 . . 110.98(13) ?
C22 N6 C21 . . 108.69(13) ?
C20 N6 C21 . . 109.77(14) ?
C22 N6 Mn2 . . 111.41(10) ?
C20 N6 Mn2 . . 104.36(9) ?
C21 N6 Mn2 . . 111.59(10) ?
N4 C12 C13 . . 122.92(16) ?
N4 C12 H12 . . 118.5 ?
C13 C12 H12 . . 118.5 ?
C14 C13 C12 . . 118.55(17) ?
C14 C13 H13 . . 120.7 ?
C12 C13 H13 . . 120.7 ?
C13 C14 C15 . . 119.07(16) ?
C13 C14 H14 . . 120.5 ?
C15 C14 H14 . . 120.5 ?
C16 C15 C14 . . 119.31(16) ?
C16 C15 H15 . . 120.3 ?
C14 C15 H15 . . 120.3 ?
N4 C16 C15 . . 121.54(16) ?
N4 C16 C17 . . 115.15(14) ?
C15 C16 C17 . . 123.29(15) ?
N5 C17 C16 . . 115.24(14) ?
N5 C17 C18 . . 125.93(16) ?
C16 C17 C18 . . 118.83(15) ?
C17 C18 H18A . . 109.5 ?
C17 C18 H18B . . 109.5 ?
H18A C18 H18B . . 109.5 ?
C17 C18 H18C . . 109.5 ?
H18A C18 H18C . . 109.5 ?
H18B C18 H18C . . 109.5 ?
N5 C19 C20 . . 108.22(13) ?
N5 C19 H19A . . 110.1 ?
C20 C19 H19A . . 110.1 ?
N5 C19 H19B . . 110.1 ?
C20 C19 H19B . . 110.1 ?
H19A C19 H19B . . 108.4 ?
N6 C20 C19 . . 112.10(14) ?
N6 C20 H20A . . 109.2 ?
C19 C20 H20A . . 109.2 ?
N6 C20 H20B . . 109.2 ?
C19 C20 H20B . . 109.2 ?
H20A C20 H20B . . 107.9 ?
N6 C21 H21A . . 109.5 ?
N6 C21 H21B . . 109.5 ?
H21A C21 H21B . . 109.5 ?
N6 C21 H21C . . 109.5 ?
H21A C21 H21C . . 109.5 ?
H21B C21 H21C . . 109.5 ?
N6 C22 H22A . . 109.5 ?
N6 C22 H22B . . 109.5 ?
H22A C22 H22B . . 109.5 ?
N6 C22 H22C . . 109.5 ?
H22A C22 H22C . . 109.5 ?
H22B C22 H22C . . 109.5 ?

loop_
_geom_bond_atom_site_label_1
_geom_bond_atom_site_label_2
_geom_bond_site_symmetry_2
_geom_bond_distance
_geom_bond_publ_flag
Mn1 N2 . 2.2015(14) ?
Mn1 N1 . 2.2470(14) ?
Mn1 N3 . 2.2911(14) ?
Mn1 Cl1 . 2.3694(5) ?
Mn1 Cl2 . 2.3748(5) ?
N1 C1 . 1.337(2) ?
N1 C5 . 1.353(2) ?
N2 C6 . 1.278(2) ?
N2 C8 . 1.465(2) ?
N3 C11 . 1.471(2) ?
N3 C10 . 1.474(2) ?
N3 C9 . 1.475(2) ?
C1 C2 . 1.384(2) ?
C1 H1 . 0.9500 ?
C2 C3 . 1.375(3) ?
C2 H2 . 0.9500 ?
C3 C4 . 1.397(2) ?
C3 H3 . 0.9500 ?
C4 C5 . 1.382(2) ?
C4 H4 . 0.9500 ?
C5 C6 . 1.493(2) ?
C6 C7 . 1.493(2) ?
C7 H7A . 0.9800 ?
C7 H7B . 0.9800 ?
C7 H7C . 0.9800 ?
C8 C9 . 1.520(2) ?
C8 H8A . 0.9900 ?
C8 H8B . 0.9900 ?
C9 H9A . 0.9900 ?
C9 H9B . 0.9900 ?
C10 H10A . 0.9800 ?
C10 H10B . 0.9800 ?
C10 H10C . 0.9800 ?
C11 H11A . 0.9800 ?
C11 H11B . 0.9800 ?
C11 H11C . 0.9800 ?
Mn2 N5 . 2.2134(13) ?
Mn2 N4 . 2.2426(13) ?
Mn2 N6 . 2.2596(14) ?
Mn2 Cl4 . 2.3656(5) ?
Mn2 Cl3 . 2.3659(5) ?
N4 C12 . 1.332(2) ?
N4 C16 . 1.355(2) ?
N5 C17 . 1.275(2) ?
N5 C19 . 1.464(2) ?
N6 C22 . 1.473(2) ?
N6 C20 . 1.474(2) ?
N6 C21 . 1.475(2) ?
C12 C13 . 1.389(2) ?
C12 H12 . 0.9500 ?
C13 C14 . 1.379(3) ?
C13 H13 . 0.9500 ?
C14 C15 . 1.388(3) ?
C14 H14 . 0.9500 ?
C15 C16 . 1.385(2) ?
C15 H15 . 0.9500 ?
C16 C17 . 1.493(2) ?
C17 C18 . 1.497(2) ?
C18 H18A . 0.9800 ?
C18 H18B . 0.9800 ?
C18 H18C . 0.9800 ?
C19 C20 . 1.516(2) ?
C19 H19A . 0.9900 ?
C19 H19B . 0.9900 ?
C20 H20A . 0.9900 ?
C20 H20B . 0.9900 ?
C21 H21A . 0.9800 ?
C21 H21B . 0.9800 ?
C21 H21C . 0.9800 ?
C22 H22A . 0.9800 ?
C22 H22B . 0.9800 ?
C22 H22C . 0.9800 ?

loop_
_geom_hbond_atom_site_label_D
_geom_hbond_atom_site_label_H
_geom_hbond_atom_site_label_A
_geom_hbond_site_symmetry_A
_geom_hbond_distance_DH
_geom_hbond_distance_HA
_geom_hbond_distance_DA
_geom_hbond_angle_DHA
C4 H4 Cl4 2_656 0.95 2.73 3.6115(18) 155
C7 H7B Cl3 2_656 0.98 2.75 3.7280(18) 175
C14 H14 Cl4 3_667 0.95 2.82 3.7048(18) 156
C19 H19A Cl3 2_646 0.99 2.64 3.5839(18) 159
C19 H19B Cl4 2_656 0.99 2.73 3.6579(19) 156
C22 H22B Cl4 2_656 0.98 2.78 3.6693(19) 151
